data_4333267
loop_
_publ_author_name
'Schelter, Eric J.'
'Yang, Ping'
'Scott, Brian L.'
'Thompson, J. D.'
'Martin, Richard L.'
'Hay, P. Jeffrey'
'Morris, David E.'
'Kiplinger, Jaqueline L.'

_publ_section_title
;
 Systematic Studies of Early Actinide Complexes:&#x00A0; Uranium(IV)
 Fluoroketimides
;
_journal_issue 18
_journal_name_full 'Inorganic Chemistry'
_journal_page_first 7477
_journal_page_last 7488
_journal_paper_doi 10.1021/ic700455b
_journal_volume 46
_journal_year 2007
_chemical_formula_sum 'C36 H40 F6 N2 U'
_chemical_formula_weight 852.73
_chemical_name_systematic
; 
 ? 
;
_space_group_IT_number 15
_symmetry_cell_setting monoclinic
_symmetry_space_group_name_Hall '-C 2yc'
_symmetry_space_group_name_H-M 'C 1 2/c 1'
_atom_sites_solution_hydrogens geom
_atom_sites_solution_primary direct
_atom_sites_solution_secondary difmap
_audit_creation_method SHELXL-97
_cell_angle_alpha 90.00
_cell_angle_beta 99.7810(10)
_cell_angle_gamma 90.00
_cell_formula_units_Z 4
_cell_length_a 12.9529(6)
_cell_length_b 13.8105(6)
_cell_length_c 18.5471(8)
_cell_measurement_temperature 141(2)
_cell_volume 3269.6(3)
_computing_cell_refinement 'SAINT+, v. 7.06 (Bruker AXS, 2001)'
_computing_data_collection 'APEX II, v. 1.08 (Bruker AXS, 2003)'
_computing_data_reduction 'SAINT+, v. 7.06 (Bruker AXS, 2001)'
_computing_molecular_graphics 'SHELXTL, v. 6.10, (Bruker AXS, 2000)'
_computing_publication_material 'SHELXTL, v. 6.10, (Bruker AXS, 2000)'
_computing_structure_refinement 'SHELXL-97 (Sheldrick, 1997)'
_computing_structure_solution 'SHELXS-97 (Sheldrick, 1990)'
_diffrn_ambient_temperature 141(2)
_diffrn_measured_fraction_theta_full 0.999
_diffrn_measured_fraction_theta_max 0.928
_diffrn_measurement_device_type 'Bruker D8 with APEXII CCD'
_diffrn_measurement_method '\w scans'
_diffrn_radiation_monochromator graphite
_diffrn_radiation_source 'fine-focus sealed tube'
_diffrn_radiation_type MoK\a
_diffrn_radiation_wavelength 0.71073
_diffrn_reflns_av_R_equivalents 0.0243
_diffrn_reflns_av_sigmaI/netI 0.0182
_diffrn_reflns_limit_h_max 16
_diffrn_reflns_limit_h_min -17
_diffrn_reflns_limit_k_max 18
_diffrn_reflns_limit_k_min -18
_diffrn_reflns_limit_l_max 25
_diffrn_reflns_limit_l_min -24
_diffrn_reflns_number 18097
_diffrn_reflns_theta_full 25.00
_diffrn_reflns_theta_max 28.99
_diffrn_reflns_theta_min 2.17
_diffrn_standards_decay_% 0
_diffrn_standards_interval_count 0
_diffrn_standards_interval_time 0
_diffrn_standards_number 0
_exptl_absorpt_coefficient_mu 5.027
_exptl_absorpt_correction_T_max 0.6333
_exptl_absorpt_correction_T_min 0.4330
_exptl_absorpt_correction_type multi-scan
_exptl_absorpt_process_details 'SADABS 2.03 (Sheldrick, 2001)'
_exptl_crystal_colour dark
_exptl_crystal_density_diffrn 1.732
_exptl_crystal_density_method 'not measured'
_exptl_crystal_description block
_exptl_crystal_F_000 1664
_exptl_crystal_size_max 0.20
_exptl_crystal_size_mid 0.16
_exptl_crystal_size_min 0.10
_refine_diff_density_max 0.851
_refine_diff_density_min -0.313
_refine_diff_density_rms 0.074
_refine_ls_extinction_method none
_refine_ls_goodness_of_fit_ref 0.873
_refine_ls_hydrogen_treatment constr
_refine_ls_matrix_type full
_refine_ls_number_parameters 210
_refine_ls_number_reflns 4024
_refine_ls_number_restraints 0
_refine_ls_restrained_S_all 0.873
_refine_ls_R_factor_all 0.0159
_refine_ls_R_factor_gt 0.0149
_refine_ls_shift/su_max 0.001
_refine_ls_shift/su_mean 0.000
_refine_ls_structure_factor_coef Fsqd
_refine_ls_weighting_details 'calc w=1/[\s^2^(Fo^2^)+(0.0272P)^2^+5.4007P] where P=(Fo^2^+2Fc^2^)/3'
_refine_ls_weighting_scheme calc
_refine_ls_wR_factor_gt 0.0373
_refine_ls_wR_factor_ref 0.0378
_reflns_number_gt 3879
_reflns_number_total 4024
_reflns_threshold_expression >2sigma(I)
_cod_data_source_file ic700455bsup1.cif
_cod_data_source_block apx091
_cod_original_sg_symbol_H-M 'C 2/c'
_cod_database_code 4333267

loop_
_symmetry_equiv_pos_as_xyz
'x, y, z'
'-x, y, -z+1/2'
'x+1/2, y+1/2, z'
'-x+1/2, y+1/2, -z+1/2'
'-x, -y, -z'
'x, -y, z-1/2'
'-x+1/2, -y+1/2, -z'
'x+1/2, -y+1/2, z-1/2'

loop_
_atom_site_label
_atom_site_type_symbol
_atom_site_fract_x
_atom_site_fract_y
_atom_site_fract_z
_atom_site_U_iso_or_equiv
_atom_site_adp_type
_atom_site_occupancy
_atom_site_symmetry_multiplicity
_atom_site_calc_flag
_atom_site_refinement_flags
U1 U 0.0000 0.138054(6) 0.2500 0.01222(3) Uani 1 2 d S
F1 F 0.04516(11) 0.58165(10) 0.33213(9) 0.0421(3) Uani 1 1 d .
F2 F -0.05350(11) 0.67036(10) 0.43042(8) 0.0380(3) Uani 1 1 d .
F3 F -0.17688(11) 0.56607(10) 0.50609(7) 0.0346(3) Uani 1 1 d .
N1 N -0.06091(12) 0.22724(12) 0.33158(9) 0.0199(3) Uani 1 1 d .
C1 C 0.21427(14) 0.13208(12) 0.29175(10) 0.0160(3) Uani 1 1 d .
C2 C 0.18350(14) 0.03482(13) 0.27307(10) 0.0176(3) Uani 1 1 d .
C3 C 0.12567(14) 0.00060(13) 0.32646(11) 0.0196(4) Uani 1 1 d .
C4 C 0.12020(14) 0.07625(14) 0.37756(10) 0.0195(3) Uani 1 1 d .
C5 C 0.17466(14) 0.15780(13) 0.35594(10) 0.0170(3) Uani 1 1 d .
C6 C 0.28671(14) 0.19335(14) 0.25571(11) 0.0209(4) Uani 1 1 d .
H6A H 0.2891 0.1685 0.2077 0.031 Uiso 1 1 calc R
H6B H 0.3557 0.1918 0.2844 0.031 Uiso 1 1 calc R
H6C H 0.2616 0.2589 0.2520 0.031 Uiso 1 1 calc R
C7 C 0.21515(16) -0.02273(14) 0.21165(11) 0.0244(4) Uani 1 1 d .
H7A H 0.2212 0.0197 0.1716 0.037 Uiso 1 1 calc R
H7B H 0.1631 -0.0712 0.1958 0.037 Uiso 1 1 calc R
H7C H 0.2814 -0.0534 0.2283 0.037 Uiso 1 1 calc R
C8 C 0.08989(16) -0.10220(15) 0.33515(13) 0.0281(4) Uani 1 1 d .
H8A H 0.0234 -0.1016 0.3515 0.042 Uiso 1 1 calc R
H8B H 0.1405 -0.1352 0.3705 0.042 Uiso 1 1 calc R
H8C H 0.0830 -0.1351 0.2890 0.042 Uiso 1 1 calc R
C9 C 0.07417(17) 0.06658(17) 0.44605(11) 0.0301(5) Uani 1 1 d .
H9A H 0.0627 0.1298 0.4647 0.045 Uiso 1 1 calc R
H9B H 0.1216 0.0311 0.4819 0.045 Uiso 1 1 calc R
H9C H 0.0087 0.0326 0.4353 0.045 Uiso 1 1 calc R
C10 C 0.19395(16) 0.25244(14) 0.39604(10) 0.0225(4) Uani 1 1 d .
H10A H 0.1930 0.3042 0.3614 0.034 Uiso 1 1 calc R
H10B H 0.2610 0.2505 0.4274 0.034 Uiso 1 1 calc R
H10C H 0.1401 0.2630 0.4249 0.034 Uiso 1 1 calc R
C11 C -0.09916(14) 0.26820(13) 0.38199(10) 0.0183(3) Uani 1 1 d .
C12 C -0.15589(16) 0.21182(15) 0.43414(11) 0.0247(4) Uani 1 1 d .
H12A H -0.1551 0.1441 0.4227 0.037 Uiso 1 1 calc R
H12B H -0.2270 0.2339 0.4290 0.037 Uiso 1 1 calc R
H12C H -0.1212 0.2220 0.4836 0.037 Uiso 1 1 calc R
C13 C -0.09106(15) 0.37605(13) 0.39415(10) 0.0187(4) Uani 1 1 d .
C14 C -0.02857(15) 0.43054(14) 0.35479(11) 0.0232(4) Uani 1 1 d .
H14 H 0.0052 0.4009 0.3202 0.028 Uiso 1 1 calc R
C15 C -0.01761(16) 0.52841(15) 0.36771(12) 0.0274(4) Uani 1 1 d .
C16 C -0.06791(16) 0.57480(15) 0.41788(12) 0.0279(4) Uani 1 1 d .
C17 C -0.13009(16) 0.52105(15) 0.45579(11) 0.0252(4) Uani 1 1 d .
C18 C -0.14236(15) 0.42299(14) 0.44511(10) 0.0212(4) Uani 1 1 d .
H18 H -0.1845 0.3879 0.4716 0.025 Uiso 1 1 calc R

loop_
_atom_site_aniso_label
_atom_site_aniso_U_11
_atom_site_aniso_U_22
_atom_site_aniso_U_33
_atom_site_aniso_U_23
_atom_site_aniso_U_13
_atom_site_aniso_U_12
U1 0.01285(5) 0.01132(5) 0.01322(5) 0.000 0.00433(3) 0.000
F1 0.0347(7) 0.0284(7) 0.0658(10) 0.0115(7) 0.0156(7) -0.0015(6)
F2 0.0373(7) 0.0198(6) 0.0509(8) -0.0046(6) -0.0096(6) 0.0025(5)
F3 0.0389(7) 0.0338(7) 0.0293(6) -0.0149(5) 0.0010(6) 0.0113(6)
N1 0.0168(7) 0.0241(8) 0.0188(7) -0.0023(6) 0.0028(6) 0.0016(6)
C1 0.0139(8) 0.0151(8) 0.0188(8) 0.0003(6) 0.0025(7) 0.0016(6)
C2 0.0157(8) 0.0141(8) 0.0229(9) -0.0001(7) 0.0027(7) 0.0031(6)
C3 0.0162(8) 0.0152(8) 0.0269(9) 0.0059(7) 0.0024(7) 0.0026(6)
C4 0.0168(8) 0.0230(9) 0.0187(8) 0.0073(7) 0.0031(7) 0.0035(7)
C5 0.0156(8) 0.0193(8) 0.0157(8) 0.0006(6) 0.0015(7) 0.0028(6)
C6 0.0171(8) 0.0205(9) 0.0251(9) 0.0021(7) 0.0039(7) -0.0014(7)
C7 0.0254(10) 0.0187(9) 0.0302(10) -0.0053(8) 0.0080(8) 0.0016(7)
C8 0.0235(10) 0.0188(9) 0.0412(12) 0.0097(8) 0.0031(9) -0.0003(7)
C9 0.0284(10) 0.0411(12) 0.0226(9) 0.0130(9) 0.0092(8) 0.0042(9)
C10 0.0227(9) 0.0228(9) 0.0209(9) -0.0054(7) 0.0008(7) 0.0022(7)
C11 0.0154(8) 0.0218(9) 0.0169(8) 0.0000(7) 0.0007(7) 0.0026(7)
C12 0.0270(10) 0.0251(10) 0.0246(9) -0.0015(8) 0.0117(8) 0.0016(8)
C13 0.0172(9) 0.0198(8) 0.0181(8) -0.0031(7) 0.0000(7) 0.0025(7)
C14 0.0198(9) 0.0243(10) 0.0256(9) 0.0008(7) 0.0043(7) 0.0049(7)
C15 0.0200(9) 0.0261(10) 0.0345(11) 0.0064(8) 0.0000(8) 0.0007(7)
C16 0.0243(10) 0.0188(9) 0.0358(11) -0.0038(8) -0.0088(8) 0.0036(7)
C17 0.0232(10) 0.0269(10) 0.0222(9) -0.0086(8) -0.0053(8) 0.0089(8)
C18 0.0195(9) 0.0254(9) 0.0180(8) -0.0033(7) 0.0015(7) 0.0035(7)

loop_
_atom_type_symbol
_atom_type_description
_atom_type_scat_dispersion_real
_atom_type_scat_dispersion_imag
_atom_type_scat_source
C C 0.0033 0.0016 'International Tables Vol C Tables 4.2.6.8 and 6.1.1.4'
H H 0.0000 0.0000 'International Tables Vol C Tables 4.2.6.8 and 6.1.1.4'
N N 0.0061 0.0033 'International Tables Vol C Tables 4.2.6.8 and 6.1.1.4'
F F 0.0171 0.0103 'International Tables Vol C Tables 4.2.6.8 and 6.1.1.4'
U U -9.6767 9.6646 'International Tables Vol C Tables 4.2.6.8 and 6.1.1.4'

loop_
_geom_angle_atom_site_label_1
_geom_angle_atom_site_label_2
_geom_angle_atom_site_label_3
_geom_angle
_geom_angle_site_symmetry_1
_geom_angle_site_symmetry_3
N1 U1 N1 111.87(9) . 2
N1 U1 C3 119.61(6) . 2
N1 U1 C3 106.47(6) 2 2
N1 U1 C3 106.47(6) . .
N1 U1 C3 119.61(6) 2 .
C3 U1 C3 92.09(8) 2 .
N1 U1 C4 123.46(6) . 2
N1 U1 C4 78.34(6) 2 2
C3 U1 C4 30.08(6) 2 2
C3 U1 C4 115.63(6) . 2
N1 U1 C4 78.34(6) . .
N1 U1 C4 123.46(6) 2 .
C3 U1 C4 115.63(6) 2 .
C3 U1 C4 30.08(6) . .
C4 U1 C4 143.68(8) 2 .
N1 U1 C2 89.76(6) . 2
N1 U1 C2 125.92(6) 2 2
C3 U1 C2 30.06(5) 2 2
C3 U1 C2 98.27(5) . 2
C4 U1 C2 49.65(5) 2 2
C4 U1 C2 108.86(5) . 2
N1 U1 C2 125.92(6) . .
N1 U1 C2 89.76(6) 2 .
C3 U1 C2 98.27(5) 2 .
C3 U1 C2 30.06(5) . .
C4 U1 C2 108.86(5) 2 .
C4 U1 C2 49.65(5) . .
C2 U1 C2 117.35(8) 2 .
N1 U1 C5 78.48(6) . .
N1 U1 C5 95.07(6) 2 .
C3 U1 C5 141.74(6) 2 .
C3 U1 C5 49.66(5) . .
C4 U1 C5 158.04(6) 2 .
C4 U1 C5 30.06(5) . .
C2 U1 C5 138.60(5) 2 .
C2 U1 C5 49.70(5) . .
N1 U1 C5 95.07(6) . 2
N1 U1 C5 78.48(6) 2 2
C3 U1 C5 49.66(5) 2 2
C3 U1 C5 141.74(6) . 2
C4 U1 C5 30.06(5) 2 2
C4 U1 C5 158.04(6) . 2
C2 U1 C5 49.70(5) 2 2
C2 U1 C5 138.60(5) . 2
C5 U1 C5 168.60(8) . 2
N1 U1 C1 75.40(6) . 2
N1 U1 C1 106.60(6) 2 2
C3 U1 C1 49.50(5) 2 2
C3 U1 C1 127.43(5) . 2
C4 U1 C1 49.43(5) 2 2
C4 U1 C1 129.18(5) . 2
C2 U1 C1 30.10(5) 2 2
C2 U1 C1 146.51(5) . 2
C5 U1 C1 150.78(5) . 2
C5 U1 C1 29.91(5) 2 2
N1 U1 C1 106.60(6) . .
N1 U1 C1 75.40(6) 2 .
C3 U1 C1 127.43(5) 2 .
C3 U1 C1 49.50(5) . .
C4 U1 C1 129.18(5) 2 .
C4 U1 C1 49.43(5) . .
C2 U1 C1 146.51(5) 2 .
C2 U1 C1 30.10(5) . .
C5 U1 C1 29.91(5) . .
C5 U1 C1 150.78(5) 2 .
C1 U1 C1 176.57(7) 2 .
C11 N1 U1 172.52(15) . .
C5 C1 C2 108.27(16) . .
C5 C1 C6 125.07(16) . .
C2 C1 C6 126.29(17) . .
C5 C1 U1 74.79(10) . .
C2 C1 U1 74.53(10) . .
C6 C1 U1 122.28(12) . .
C3 C2 C1 107.61(16) . .
C3 C2 C7 126.65(17) . .
C1 C2 C7 125.54(17) . .
C3 C2 U1 74.69(10) . .
C1 C2 U1 75.37(10) . .
C7 C2 U1 119.85(12) . .
C4 C3 C2 108.21(16) . .
C4 C3 C8 124.69(18) . .
C2 C3 C8 126.50(18) . .
C4 C3 U1 75.09(10) . .
C2 C3 U1 75.25(10) . .
C8 C3 U1 122.77(13) . .
C3 C4 C5 108.12(16) . .
C3 C4 C9 124.91(18) . .
C5 C4 C9 126.70(18) . .
C3 C4 U1 74.83(10) . .
C5 C4 U1 75.29(10) . .
C9 C4 U1 120.71(13) . .
C1 C5 C4 107.79(16) . .
C1 C5 C10 125.39(17) . .
C4 C5 C10 126.70(17) . .
C1 C5 U1 75.30(10) . .
C4 C5 U1 74.65(10) . .
C10 C5 U1 119.19(12) . .
N1 C11 C13 121.80(17) . .
N1 C11 C12 122.18(17) . .
C13 C11 C12 116.02(16) . .
C14 C13 C18 119.04(18) . .
C14 C13 C11 119.04(17) . .
C18 C13 C11 121.90(18) . .
C15 C14 C13 119.31(19) . .
F1 C15 C14 120.2(2) . .
F1 C15 C16 117.99(19) . .
C14 C15 C16 121.8(2) . .
F2 C16 C17 121.14(19) . .
F2 C16 C15 120.2(2) . .
C17 C16 C15 118.62(19) . .
F3 C17 C18 120.0(2) . .
F3 C17 C16 118.48(19) . .
C18 C17 C16 121.49(19) . .
C17 C18 C13 119.75(19) . .

loop_
_geom_bond_atom_site_label_1
_geom_bond_atom_site_label_2
_geom_bond_distance
_geom_bond_site_symmetry_2
U1 N1 2.1988(16) .
U1 N1 2.1988(16) 2
U1 C3 2.7350(18) 2
U1 C3 2.7350(18) .
U1 C4 2.7383(18) 2
U1 C4 2.7383(18) .
U1 C2 2.7422(17) 2
U1 C2 2.7422(17) .
U1 C5 2.7465(18) .
U1 C5 2.7465(18) 2
U1 C1 2.7530(18) 2
U1 C1 2.7530(18) .
F1 C15 1.349(2) .
F2 C16 1.348(2) .
F3 C17 1.348(2) .
N1 C11 1.264(2) .
C1 C5 1.419(3) .
C1 C2 1.427(2) .
C1 C6 1.502(3) .
C2 C3 1.420(3) .
C2 C7 1.502(3) .
C3 C4 1.421(3) .
C3 C8 1.510(3) .
C4 C5 1.422(3) .
C4 C9 1.498(3) .
C5 C10 1.504(3) .
C11 C13 1.507(2) .
C11 C12 1.524(3) .
C13 C14 1.398(3) .
C13 C18 1.403(3) .
C14 C15 1.376(3) .
C15 C16 1.381(3) .
C16 C17 1.373(3) .
C17 C18 1.374(3) .
